data_7035537
loop_
_publ_author_name
'Kohl, J.'
'Wiedemann, D.'
'Troyanov, S. I.'
'Palamidis, E.'
'Lerch, M.'

_publ_section_title
;
 Ternary transition-metal fluoride precursors for the fluorolytic sol-gel
 route: new insights into speciation and decomposition.
;
_journal_issue 29
_journal_name_full 'Dalton transactions (Cambridge, England : 2003)'
_journal_page_first 13272
_journal_page_last 13281
_journal_paper_doi 10.1039/c5dt01748c
_journal_volume 44
_journal_year 2015
_chemical_formula_iupac '[Mn (C5 H5 N)4 F2][Si (C5 H5 N) F5]'
_chemical_formula_moiety 'C20 H20 F2 Mn N4 1+, C5 H5 F5 N Si 1-'
_chemical_formula_sum 'C25 H25 F7 Mn N5 Si'
_chemical_formula_weight 611.53
_chemical_name_systematic trans-difluoridotetrakis(pyridine)managnese(III)pentafluorido(pyridine)silicate(IV)
_space_group_crystal_system monoclinic
_space_group_IT_number 15
_space_group_name_Hall '-C 2yc'
_space_group_name_H-M_alt 'C 1 2/c 1'
_symmetry_space_group_name_Hall '-C 2yc'
_symmetry_space_group_name_H-M 'C 1 2/c 1'
_atom_sites_solution_hydrogens difmap
_atom_sites_solution_primary dual
_atom_sites_solution_secondary difmap
_audit_creation_method SHELXL-2014/7
_audit_update_record
;
2015-06-17 deposited with the CCDC.
2015-06-24 downloaded from the CCDC.
;
_cell_angle_alpha 90
_cell_angle_beta 98.648(5)
_cell_angle_gamma 90
_cell_formula_units_Z 4
_cell_length_a 21.4549(11)
_cell_length_b 10.3397(5)
_cell_length_c 11.9769(7)
_cell_measurement_reflns_used 2335
_cell_measurement_temperature 150.00(10)
_cell_measurement_theta_max 31.7500
_cell_measurement_theta_min 3.9600
_cell_volume 2626.7(2)
_computing_cell_refinement
;
CrysAlisPro, Agilent Technologies,
Version 1.171.37.34 (release 22-05-2014 CrysAlis171 .NET)
(compiled May 22 2014,16:03:01)
;
_computing_data_collection
;
CrysAlisPro, Agilent Technologies,
Version 1.171.37.34 (release 22-05-2014 CrysAlis171 .NET)
(compiled May 22 2014,16:03:01)
;
_computing_data_reduction
;
CrysAlisPro, Agilent Technologies,
Version 1.171.37.34 (release 22-05-2014 CrysAlis171 .NET)
(compiled May 22 2014,16:03:01)
;
_computing_molecular_graphics 'ORTEP-3 for Windows (Farrugia, 2012)'
_computing_publication_material 'WinGX (Farrugia, 2012)'
_computing_structure_refinement 'SHELXL-2014/7 (Sheldrick, 2014)'
_computing_structure_solution 'SHELXT-2014 (Sheldrick, 2014)'
_diffrn_ambient_environment N~2~
_diffrn_ambient_temperature 150.00(10)
_diffrn_detector 'CCD plate'
_diffrn_detector_area_resol_mean 16.3031
_diffrn_detector_type 'Agilent Sapphire3'
_diffrn_measured_fraction_theta_full 0.998
_diffrn_measured_fraction_theta_max 0.998
_diffrn_measurement_device '\k-geometry diffractometer'
_diffrn_measurement_device_type 'Agilent Xcalibur'
_diffrn_measurement_method '\w scans'
_diffrn_measurement_specimen_support 'glass capillary'
_diffrn_radiation_monochromator graphite
_diffrn_radiation_probe x-ray
_diffrn_radiation_type 'Mo K\a'
_diffrn_radiation_wavelength 0.71073
_diffrn_reflns_av_R_equivalents 0.0192
_diffrn_reflns_av_unetI/netI 0.0271
_diffrn_reflns_laue_measured_fraction_full 0.998
_diffrn_reflns_laue_measured_fraction_max 0.998
_diffrn_reflns_limit_h_max 17
_diffrn_reflns_limit_h_min -26
_diffrn_reflns_limit_k_max 12
_diffrn_reflns_limit_k_min -12
_diffrn_reflns_limit_l_max 14
_diffrn_reflns_limit_l_min -11
_diffrn_reflns_number 5581
_diffrn_reflns_point_group_measured_fraction_full 0.998
_diffrn_reflns_point_group_measured_fraction_max 0.998
_diffrn_reflns_theta_full 25.242
_diffrn_reflns_theta_max 25.989
_diffrn_reflns_theta_min 3.441
_diffrn_source 'fine-focus sealed tube'
_diffrn_source_type 'Agilent Enhance'
_diffrn_standards_number 0
_exptl_absorpt_coefficient_mu 0.623
_exptl_absorpt_correction_T_max 0.873
_exptl_absorpt_correction_T_min 0.778
_exptl_absorpt_correction_type analytical
_exptl_absorpt_process_details
;
CrysAlisPro, Agilent Technologies,
Version 1.171.37.34 (release 22-05-2014 CrysAlis171 .NET)
(compiled May 22 2014,16:03:01)

Analytical numeric absorption correction using a multifaceted crystal
model based on expressions derived by R.C. Clark & J.S. Reid.
(Clark, R. C. & Reid, J. S. (1995). Acta Cryst. A51, 887-897)

Empirical absorption correction using spherical harmonics,
implemented in SCALE3 ABSPACK scaling algorithm.
;
_exptl_crystal_colour orange-brown
_exptl_crystal_density_diffrn 1.546
_exptl_crystal_density_method 'not measured'
_exptl_crystal_description irregular
_exptl_crystal_F_000 1248
_exptl_crystal_size_max 0.6732
_exptl_crystal_size_mid 0.5117
_exptl_crystal_size_min 0.2753
_refine_diff_density_max 0.261
_refine_diff_density_min -0.321
_refine_diff_density_rms 0.047
_refine_ls_extinction_method none
_refine_ls_goodness_of_fit_ref 1.078
_refine_ls_hydrogen_treatment constr
_refine_ls_matrix_type full
_refine_ls_number_parameters 180
_refine_ls_number_reflns 2590
_refine_ls_number_restraints 0
_refine_ls_restrained_S_all 1.078
_refine_ls_R_factor_all 0.0385
_refine_ls_R_factor_gt 0.0324
_refine_ls_shift/su_max 0.000
_refine_ls_shift/su_mean 0.000
_refine_ls_structure_factor_coef Fsqd
_refine_ls_weighting_details 'w=1/[\s^2^(Fo^2^)+(0.0328P)^2^+1.9060P] where P=(Fo^2^+2Fc^2^)/3'
_refine_ls_weighting_scheme calc
_refine_ls_wR_factor_gt 0.0743
_refine_ls_wR_factor_ref 0.0768
_reflns_number_gt 2331
_reflns_number_total 2590
_reflns_threshold_expression 'I > 2\s(I)'
_cod_data_source_file c5dt01748c1.cif
_cod_data_source_block 2a
_cod_depositor_comments 'Adding full bibliography for 7035533--7035539.cif.'
_cod_database_code 7035537
_shelx_shelxl_version_number 2014/7
_shelx_space_group_comment
;
The symmetry employed for this shelxl refinement is uniquely defined
by the following loop, which should always be used as a source of
symmetry information in preference to the above space-group names.
They are only intended as comments.
;

loop_
_space_group_symop_operation_xyz
'x, y, z'
'-x, y, -z+1/2'
'x+1/2, y+1/2, z'
'-x+1/2, y+1/2, -z+1/2'
'-x, -y, -z'
'x, -y, z-1/2'
'-x+1/2, -y+1/2, -z'
'x+1/2, -y+1/2, z-1/2'

loop_
_atom_site_label
_atom_site_type_symbol
_atom_site_fract_x
_atom_site_fract_y
_atom_site_fract_z
_atom_site_U_iso_or_equiv
_atom_site_adp_type
_atom_site_occupancy
_atom_site_site_symmetry_order
_atom_site_calc_flag
_atom_site_refinement_flags_posn
_atom_site_refinement_flags_adp
_atom_site_refinement_flags_occupancy
C11 C 0.32541(9) 0.10415(17) 0.20947(16) 0.0260(4) Uani 1 1 d . . .
H11 H 0.3380 0.0526 0.1511 0.031 Uiso 1 1 calc R U .
C12 C 0.35173(9) 0.07887(19) 0.31983(17) 0.0306(4) Uani 1 1 d . . .
H12 H 0.3810 0.0101 0.3369 0.037 Uiso 1 1 calc R U .
C13 C 0.33470(10) 0.1556(2) 0.40499(17) 0.0348(5) Uani 1 1 d . . .
H13 H 0.3529 0.1421 0.4814 0.042 Uiso 1 1 calc R U .
C14 C 0.29060(11) 0.25226(19) 0.37670(16) 0.0331(5) Uani 1 1 d . . .
H14 H 0.2779 0.3059 0.4336 0.040 Uiso 1 1 calc R U .
C15 C 0.26522(9) 0.26992(17) 0.26480(16) 0.0274(4) Uani 1 1 d . . .
H15 H 0.2342 0.3351 0.2463 0.033 Uiso 1 1 calc R U .
C21 C 0.17013(9) 0.01834(17) -0.08416(15) 0.0264(4) Uani 1 1 d . . .
H21 H 0.1997 0.0138 -0.1356 0.032 Uiso 1 1 calc R U .
C22 C 0.12282(9) -0.07255(18) -0.09199(17) 0.0302(4) Uani 1 1 d . . .
H22 H 0.1191 -0.1370 -0.1492 0.036 Uiso 1 1 calc R U .
C23 C 0.08078(9) -0.06847(19) -0.01520(17) 0.0318(5) Uani 1 1 d . . .
H23 H 0.0484 -0.1315 -0.0177 0.038 Uiso 1 1 calc R U .
C24 C 0.08636(9) 0.02862(19) 0.06564(17) 0.0311(4) Uani 1 1 d . . .
H24 H 0.0580 0.0332 0.1193 0.037 Uiso 1 1 calc R U .
C25 C 0.13400(9) 0.11845(18) 0.06634(15) 0.0256(4) Uani 1 1 d . . .
H25 H 0.1372 0.1864 0.1202 0.031 Uiso 1 1 calc R U .
F1 F 0.19999(5) 0.37161(9) 0.04510(9) 0.0262(2) Uani 1 1 d . . .
Mn1 Mn 0.2500 0.2500 0.0000 0.01966(11) Uani 1 2 d S . P
N10 N 0.28281(7) 0.19836(14) 0.18090(12) 0.0234(3) Uani 1 1 d . . .
N20 N 0.17608(7) 0.11352(14) -0.00634(12) 0.0223(3) Uani 1 1 d . . .
C31 C -0.01919(9) 0.58933(18) 0.15468(15) 0.0249(4) Uani 1 1 d . . .
H31 H -0.0328 0.5428 0.0870 0.030 Uiso 1 1 calc R U .
C32 C -0.01992(10) 0.72272(19) 0.15155(17) 0.0317(5) Uani 1 1 d . . .
H32 H -0.0339 0.7671 0.0829 0.038 Uiso 1 1 calc R U .
C33 C 0.0000 0.7912(3) 0.2500 0.0359(7) Uani 1 2 d S T P
H33 H 0.0000 0.8830 0.2500 0.043 Uiso 1 2 calc R U P
F2 F 0.02262(7) 0.33613(11) 0.12309(9) 0.0401(3) Uani 1 1 d . . .
F3 F -0.07526(6) 0.33906(10) 0.18983(11) 0.0389(3) Uani 1 1 d . . .
F4 F 0.0000 0.16708(14) 0.2500 0.0326(4) Uani 1 2 d S T P
N30 N 0.0000 0.52281(19) 0.2500 0.0202(4) Uani 1 2 d S T P
Si1 Si 0.0000 0.32785(6) 0.2500 0.02244(17) Uani 1 2 d S T P

loop_
_atom_site_aniso_label
_atom_site_aniso_U_11
_atom_site_aniso_U_22
_atom_site_aniso_U_33
_atom_site_aniso_U_23
_atom_site_aniso_U_13
_atom_site_aniso_U_12
C11 0.0259(10) 0.0227(9) 0.0303(10) -0.0018(8) 0.0078(8) -0.0044(8)
C12 0.0286(10) 0.0280(10) 0.0352(11) 0.0086(8) 0.0046(8) -0.0048(8)
C13 0.0416(12) 0.0362(11) 0.0257(10) 0.0071(9) 0.0019(9) -0.0102(10)
C14 0.0444(12) 0.0318(10) 0.0246(10) -0.0036(8) 0.0100(9) -0.0078(9)
C15 0.0320(10) 0.0241(9) 0.0271(10) -0.0024(8) 0.0079(8) -0.0018(8)
C21 0.0312(10) 0.0235(9) 0.0242(9) -0.0020(7) 0.0032(8) -0.0025(8)
C22 0.0333(11) 0.0239(9) 0.0311(10) -0.0009(8) -0.0029(8) -0.0044(9)
C23 0.0256(10) 0.0289(10) 0.0384(11) 0.0085(9) -0.0030(8) -0.0067(8)
C24 0.0244(10) 0.0374(11) 0.0312(10) 0.0095(9) 0.0037(8) 0.0013(9)
C25 0.0249(9) 0.0280(9) 0.0237(9) 0.0004(8) 0.0029(7) 0.0005(8)
F1 0.0281(6) 0.0236(5) 0.0278(6) -0.0058(4) 0.0071(4) 0.0025(4)
Mn1 0.0213(2) 0.01737(19) 0.0209(2) -0.00522(15) 0.00515(15) -0.00125(15)
N10 0.0241(8) 0.0220(7) 0.0247(8) -0.0026(6) 0.0052(6) -0.0035(6)
N20 0.0232(8) 0.0225(7) 0.0206(8) -0.0005(6) 0.0014(6) -0.0009(6)
C31 0.0265(9) 0.0281(9) 0.0200(9) 0.0024(7) 0.0035(7) 0.0023(8)
C32 0.0340(11) 0.0267(10) 0.0359(11) 0.0103(8) 0.0105(9) 0.0056(9)
C33 0.0396(17) 0.0192(13) 0.0529(19) 0.000 0.0197(14) 0.000
F2 0.0679(9) 0.0279(6) 0.0281(6) -0.0014(5) 0.0186(6) 0.0097(6)
F3 0.0327(7) 0.0237(6) 0.0552(8) -0.0076(5) -0.0103(6) -0.0008(5)
F4 0.0408(10) 0.0193(7) 0.0359(9) 0.000 0.0003(7) 0.000
N30 0.0224(11) 0.0198(10) 0.0186(10) 0.000 0.0034(8) 0.000
Si1 0.0289(4) 0.0182(3) 0.0193(3) 0.000 0.0004(3) 0.000

loop_
_atom_type_symbol
_atom_type_description
_atom_type_scat_dispersion_real
_atom_type_scat_dispersion_imag
_atom_type_scat_source
C C 0.0033 0.0016 'International Tables Vol C Tables 4.2.6.8 and 6.1.1.4'
H H 0.0000 0.0000 'International Tables Vol C Tables 4.2.6.8 and 6.1.1.4'
F F 0.0171 0.0103 'International Tables Vol C Tables 4.2.6.8 and 6.1.1.4'
Mn Mn 0.3368 0.7283 'International Tables Vol C Tables 4.2.6.8 and 6.1.1.4'
N N 0.0061 0.0033 'International Tables Vol C Tables 4.2.6.8 and 6.1.1.4'
Si Si 0.0817 0.0704 'International Tables Vol C Tables 4.2.6.8 and 6.1.1.4'

loop_
_exptl_crystal_face_index_h
_exptl_crystal_face_index_k
_exptl_crystal_face_index_l
_exptl_crystal_face_perp_dist
30 0 1 0.0883
-8 -14 -1 0.2800
-26 -7 -1 0.1940
-30 -1 -1 0.1794
-29 3 0 0.2065
-22 10 0 0.2928
14 13 1 0.3051
-4 -14 5 0.2501
-11 -9 12 0.2501
-14 0 16 0.1941
10 -11 -10 0.3659
14 -1 -16 0.2712
10 10 -12 0.3157
7 13 -8 0.3319
14 1 -16 0.2625
-3 14 2 0.3545
-23 1 -9 0.1894
-15 -10 -7 0.2744
-21 7 -7 0.2209
19 -9 7 0.2169
23 5 7 0.2021
17 -7 10 0.2283
-26 -5 -4 0.1847
-28 0 -4 0.1777
-6 10 -11 0.2885
-5 -9 -13 0.3226
6 -12 9 0.2368
24 0 -12 0.2256
-7 1 -16 0.2659
21 8 -9 0.2874
-22 -9 6 0.2250
-27 -1 9 0.2022

loop_
_geom_angle_atom_site_label_1
_geom_angle_atom_site_label_2
_geom_angle_atom_site_label_3
_geom_angle
_geom_angle_site_symmetry_1
_geom_angle_site_symmetry_3
N10 C11 C12 123.02(18) . .
C11 C12 C13 118.78(19) . .
C14 C13 C12 118.71(19) . .
C15 C14 C13 119.26(18) . .
N10 C15 C14 122.53(18) . .
N20 C21 C22 122.53(18) . .
C21 C22 C23 118.83(18) . .
C22 C23 C24 119.35(18) . .
C25 C24 C23 118.50(18) . .
N20 C25 C24 122.60(17) . .
F1 Mn1 F1 180.0 . 7
F1 Mn1 N20 89.96(5) . .
F1 Mn1 N20 90.04(5) 7 .
F1 Mn1 N20 90.04(5) . 7
F1 Mn1 N20 89.96(5) 7 7
N20 Mn1 N20 180.0 . 7
F1 Mn1 N10 90.51(5) . 7
F1 Mn1 N10 89.49(5) 7 7
N20 Mn1 N10 89.97(5) . 7
N20 Mn1 N10 90.03(5) 7 7
F1 Mn1 N10 89.49(5) . .
F1 Mn1 N10 90.51(5) 7 .
N20 Mn1 N10 90.03(5) . .
N20 Mn1 N10 89.97(5) 7 .
N10 Mn1 N10 180.0 7 .
C11 N10 C15 117.66(16) . .
C11 N10 Mn1 121.45(12) . .
C15 N10 Mn1 120.55(12) . .
C25 N20 C21 118.15(16) . .
C25 N20 Mn1 121.57(12) . .
C21 N20 Mn1 120.28(12) . .
N30 C31 C32 122.39(18) . .
C31 C32 C33 119.10(19) . .
C32 C33 C32 118.6(3) . 2
C31 N30 C31 118.4(2) 2 .
C31 N30 Si1 120.80(11) 2 .
C31 N30 Si1 120.80(11) . .
F4 Si1 F2 92.95(4) . 2
F4 Si1 F2 92.95(4) . .
F2 Si1 F2 174.11(9) 2 .
F4 Si1 F3 93.98(4) . 2
F2 Si1 F3 89.89(7) 2 2
F2 Si1 F3 89.70(7) . 2
F4 Si1 F3 93.98(4) . .
F2 Si1 F3 89.70(7) 2 .
F2 Si1 F3 89.89(7) . .
F3 Si1 F3 172.04(9) 2 .
F4 Si1 N30 180.0 . .
F2 Si1 N30 87.05(4) 2 .
F2 Si1 N30 87.05(4) . .
F3 Si1 N30 86.02(4) 2 .
F3 Si1 N30 86.02(4) . .

loop_
_geom_bond_atom_site_label_1
_geom_bond_atom_site_label_2
_geom_bond_distance
_geom_bond_site_symmetry_2
C11 N10 1.344(2) .
C11 C12 1.382(3) .
C12 C13 1.384(3) .
C13 C14 1.383(3) .
C14 C15 1.381(3) .
C15 N10 1.347(2) .
C21 N20 1.348(2) .
C21 C22 1.376(3) .
C22 C23 1.382(3) .
C23 C24 1.387(3) .
C24 C25 1.380(3) .
C25 N20 1.346(2) .
F1 Mn1 1.7884(10) .
Mn1 F1 1.7884(10) 7
Mn1 N20 2.1157(15) .
Mn1 N20 2.1157(15) 7
Mn1 N10 2.2397(15) 7
Mn1 N10 2.2397(15) .
C31 N30 1.343(2) .
C31 C32 1.380(3) .
C32 C33 1.386(2) .
C33 C32 1.387(2) 2
F2 Si1 1.6658(11) .
F3 Si1 1.6703(12) .
F4 Si1 1.6623(15) .
N30 C31 1.343(2) 2
N30 Si1 2.016(2) .
Si1 F2 1.6658(11) 2
Si1 F3 1.6703(12) 2

loop_
_geom_torsion_atom_site_label_1
_geom_torsion_atom_site_label_2
_geom_torsion_atom_site_label_3
_geom_torsion_atom_site_label_4
_geom_torsion
_geom_torsion_site_symmetry_4
N10 C11 C12 C13 -1.5(3) .
C11 C12 C13 C14 1.8(3) .
C12 C13 C14 C15 -0.4(3) .
C13 C14 C15 N10 -1.6(3) .
N20 C21 C22 C23 -1.9(3) .
C21 C22 C23 C24 1.6(3) .
C22 C23 C24 C25 0.1(3) .
C23 C24 C25 N20 -1.7(3) .
C12 C11 N10 C15 -0.4(3) .
C12 C11 N10 Mn1 172.89(13) .
C14 C15 N10 C11 2.0(3) .
C14 C15 N10 Mn1 -171.38(14) .
C24 C25 N20 C21 1.5(3) .
C24 C25 N20 Mn1 -178.33(13) .
C22 C21 N20 C25 0.3(3) .
C22 C21 N20 Mn1 -179.83(14) .
N30 C31 C32 C33 0.2(3) .
C31 C32 C33 C32 -0.09(13) 2
C32 C31 N30 C31 -0.11(14) 2
C32 C31 N30 Si1 179.90(14) .
